data_4063387
loop_
_publ_author_name
'Schulz, Axel'
'Villinger, Alexander'

_publ_section_title
;
 Mono- and Diazides of Bismuth
;
_journal_issue 2
_journal_name_full Organometallics
_journal_page_first 284
_journal_page_last 289
_journal_paper_doi 10.1021/om1009796
_journal_volume 30
_journal_year 2011
_chemical_formula_moiety 'C18 H24 Bi N5'
_chemical_formula_sum 'C18 H24 Bi N5'
_chemical_formula_weight 519.40
_chemical_name_systematic
;
bis[2-((dimethylamino)methyl)phenyl]azidobismuthane
;
_space_group_IT_number 14
_symmetry_cell_setting monoclinic
_symmetry_Int_Tables_number 14
_symmetry_space_group_name_Hall '-P 2yn'
_symmetry_space_group_name_H-M 'P 1 21/n 1'
_atom_sites_solution_hydrogens geom
_atom_sites_solution_primary direct
_atom_sites_solution_secondary difmap
_audit_author_name 'Villinger, A.'
_audit_creation_method SHELXL-97
_cell_angle_alpha 90.00
_cell_angle_beta 90.329(19)
_cell_angle_gamma 90.00
_cell_formula_units_Z 4
_cell_length_a 8.558(4)
_cell_length_b 16.135(7)
_cell_length_c 13.864(6)
_cell_measurement_reflns_used 9883
_cell_measurement_temperature 173(2)
_cell_measurement_theta_max 69.768
_cell_measurement_theta_min 7.537
_cell_volume 1914.4(15)
_computing_cell_refinement 'Bruker Apex V7.51A'
_computing_data_collection 'Bruker Apex V7.51A'
_computing_data_reduction 'Bruker SAINT'
_computing_molecular_graphics 'ORTEP-3v2.01 (Farrugia, 1997)'
_computing_publication_material SHELXL-97
_computing_structure_refinement 'SHELXL-97 (Sheldrick, 1997)'
_computing_structure_solution 'SHELXS-97 (Sheldrick, 1997)'
_diffrn_ambient_temperature 173(2)
_diffrn_measured_fraction_theta_full 0.747
_diffrn_measured_fraction_theta_max 0.747
_diffrn_measurement_device_type 'Bruker Apex Kappa II-CCD-diffractometer'
_diffrn_measurement_method 'phi and omega scans'
_diffrn_radiation_monochromator graphite
_diffrn_radiation_source 'sealed tube'
_diffrn_radiation_type MoK\a
_diffrn_radiation_wavelength 0.71073
_diffrn_reflns_av_R_equivalents 0.0197
_diffrn_reflns_av_sigmaI/netI 0.0289
_diffrn_reflns_limit_h_max 11
_diffrn_reflns_limit_h_min -8
_diffrn_reflns_limit_k_max 22
_diffrn_reflns_limit_k_min -11
_diffrn_reflns_limit_l_max 19
_diffrn_reflns_limit_l_min -5
_diffrn_reflns_number 8505
_diffrn_reflns_theta_full 30.00
_diffrn_reflns_theta_max 30.00
_diffrn_reflns_theta_min 4.00
_exptl_absorpt_coefficient_mu 9.219
_exptl_absorpt_correction_T_max 0.2877
_exptl_absorpt_correction_T_min 0.2600
_exptl_absorpt_correction_type multi-scan
_exptl_absorpt_process_details '(SADABS; Sheldrick, 2004)'
_exptl_crystal_colour colourless
_exptl_crystal_density_diffrn 1.802
_exptl_crystal_density_method 'not measured'
_exptl_crystal_description block
_exptl_crystal_F_000 1000
_exptl_crystal_size_max 0.20
_exptl_crystal_size_mid 0.19
_exptl_crystal_size_min 0.18
_refine_diff_density_max 1.044
_refine_diff_density_min -0.918
_refine_diff_density_rms 0.104
_refine_ls_extinction_method none
_refine_ls_goodness_of_fit_ref 1.020
_refine_ls_hydrogen_treatment constr
_refine_ls_matrix_type full
_refine_ls_number_parameters 221
_refine_ls_number_reflns 4154
_refine_ls_number_restraints 0
_refine_ls_restrained_S_all 1.020
_refine_ls_R_factor_all 0.0266
_refine_ls_R_factor_gt 0.0198
_refine_ls_shift/su_max 0.002
_refine_ls_shift/su_mean 0.000
_refine_ls_structure_factor_coef Fsqd
_refine_ls_weighting_details 'calc w=1/[\s^2^(Fo^2^)+(0.0246P)^2^+0.0000P] where P=(Fo^2^+2Fc^2^)/3'
_refine_ls_weighting_scheme calc
_refine_ls_wR_factor_gt 0.0452
_refine_ls_wR_factor_ref 0.0464
_reflns_number_gt 3566
_reflns_number_total 4154
_reflns_threshold_expression >2\s(I)
_cod_data_source_file om1009796_si_002.cif
_cod_data_source_block r2bin3
_cod_original_cell_volume 1914.3(15)
_cod_original_sg_symbol_H-M 'P 21/n'
_cod_database_code 4063387

loop_
_symmetry_equiv_pos_as_xyz
'x, y, z'
'-x+1/2, y+1/2, -z+1/2'
'-x, -y, -z'
'x-1/2, -y-1/2, z-1/2'

loop_
_atom_site_label
_atom_site_type_symbol
_atom_site_fract_x
_atom_site_fract_y
_atom_site_fract_z
_atom_site_U_iso_or_equiv
_atom_site_adp_type
_atom_site_occupancy
_atom_site_symmetry_multiplicity
_atom_site_calc_flag
_atom_site_refinement_flags
_atom_site_disorder_assembly
_atom_site_disorder_group
Bi1 Bi 0.553557(11) 0.150178(7) 0.541832(6) 0.01868(4) Uani 1 1 d . . .
N1 N 0.7731(3) 0.11056(19) 0.64161(18) 0.0307(7) Uani 1 1 d . . .
N2 N 0.7556(3) 0.09495(16) 0.72494(18) 0.0242(6) Uani 1 1 d . . .
N3 N 0.7441(4) 0.0791(2) 0.80598(19) 0.0435(9) Uani 1 1 d . . .
N4 N 0.4063(3) 0.32192(18) 0.59418(17) 0.0271(6) Uani 1 1 d . . .
N5 N 0.3840(3) 0.16916(16) 0.39117(18) 0.0222(6) Uani 1 1 d . . .
C1 C 0.7047(3) 0.25962(19) 0.50557(19) 0.0218(6) Uani 1 1 d . . .
C2 C 0.8182(3) 0.2566(2) 0.4337(2) 0.0249(7) Uani 1 1 d . . .
H2 H 0.8317 0.2073 0.3971 0.030 Uiso 1 1 calc R . .
C3 C 0.9114(4) 0.3253(2) 0.4155(2) 0.0290(7) Uani 1 1 d . . .
H3 H 0.9872 0.3235 0.3658 0.035 Uiso 1 1 calc R . .
C4 C 0.8935(4) 0.3963(2) 0.4701(2) 0.0329(8) Uani 1 1 d . . .
H4 H 0.9575 0.4432 0.4578 0.040 Uiso 1 1 calc R . .
C5 C 0.7836(4) 0.3995(2) 0.5420(2) 0.0323(8) Uani 1 1 d . . .
H5 H 0.7739 0.4483 0.5798 0.039 Uiso 1 1 calc R . .
C6 C 0.6863(4) 0.3319(2) 0.5602(2) 0.0240(7) Uani 1 1 d . . .
C7 C 0.5620(4) 0.3353(2) 0.6365(2) 0.0286(8) Uani 1 1 d . . .
H7A H 0.5831 0.2923 0.6858 0.034 Uiso 1 1 calc R . .
H7B H 0.5651 0.3900 0.6688 0.034 Uiso 1 1 calc R . .
C8 C 0.3600(4) 0.3961(2) 0.5382(2) 0.0373(9) Uani 1 1 d . . .
H8A H 0.2573 0.3868 0.5085 0.056 Uiso 1 1 calc R . .
H8B H 0.4373 0.4064 0.4877 0.056 Uiso 1 1 calc R . .
H8C H 0.3549 0.4442 0.5812 0.056 Uiso 1 1 calc R . .
C9 C 0.2912(4) 0.3050(3) 0.6683(3) 0.0414(9) Uani 1 1 d . . .
H9A H 0.3210 0.2548 0.7036 0.062 Uiso 1 1 calc R . .
H9B H 0.1885 0.2969 0.6381 0.062 Uiso 1 1 calc R . .
H9C H 0.2864 0.3520 0.7130 0.062 Uiso 1 1 calc R . .
C10 C 0.6526(3) 0.06746(19) 0.42727(18) 0.0200(6) Uani 1 1 d . . .
C11 C 0.8016(3) 0.0306(2) 0.4309(2) 0.0257(7) Uani 1 1 d . . .
H11 H 0.8685 0.0409 0.4845 0.031 Uiso 1 1 calc R . .
C12 C 0.8511(4) -0.0203(2) 0.3571(2) 0.0307(8) Uani 1 1 d . . .
H12 H 0.9520 -0.0448 0.3602 0.037 Uiso 1 1 calc R . .
C13 C 0.7543(4) -0.0360(2) 0.2782(2) 0.0293(7) Uani 1 1 d . . .
H13 H 0.7884 -0.0712 0.2276 0.035 Uiso 1 1 calc R . .
C14 C 0.6067(3) 0.0004(2) 0.27417(19) 0.0228(6) Uani 1 1 d . . .
H14 H 0.5406 -0.0095 0.2201 0.027 Uiso 1 1 calc R . .
C15 C 0.5555(3) 0.05090(19) 0.34828(18) 0.0204(6) Uani 1 1 d . . .
C16 C 0.3912(3) 0.0861(2) 0.3472(2) 0.0246(7) Uani 1 1 d . . .
H16A H 0.3533 0.0893 0.2797 0.030 Uiso 1 1 calc R . .
H16B H 0.3212 0.0482 0.3828 0.030 Uiso 1 1 calc R . .
C17 C 0.4436(4) 0.2321(2) 0.3246(2) 0.0294(7) Uani 1 1 d . . .
H17A H 0.3765 0.2343 0.2671 0.044 Uiso 1 1 calc R . .
H17B H 0.5504 0.2177 0.3057 0.044 Uiso 1 1 calc R . .
H17C H 0.4437 0.2863 0.3565 0.044 Uiso 1 1 calc R . .
C18 C 0.2232(3) 0.1881(2) 0.4201(2) 0.0324(8) Uani 1 1 d . . .
H18A H 0.2190 0.2442 0.4470 0.049 Uiso 1 1 calc R . .
H18B H 0.1892 0.1482 0.4689 0.049 Uiso 1 1 calc R . .
H18C H 0.1540 0.1847 0.3636 0.049 Uiso 1 1 calc R . .

loop_
_atom_site_aniso_label
_atom_site_aniso_U_11
_atom_site_aniso_U_22
_atom_site_aniso_U_33
_atom_site_aniso_U_23
_atom_site_aniso_U_13
_atom_site_aniso_U_12
Bi1 0.02094(7) 0.01836(7) 0.01677(5) 0.00082(4) 0.00169(4) 0.00269(4)
N1 0.0280(14) 0.0390(19) 0.0251(12) 0.0043(12) -0.0028(12) 0.0083(13)
N2 0.0265(13) 0.0177(15) 0.0284(12) -0.0039(10) -0.0052(11) 0.0013(11)
N3 0.057(2) 0.047(2) 0.0258(13) 0.0073(13) -0.0080(14) -0.0172(16)
N4 0.0336(15) 0.0265(16) 0.0214(11) 0.0013(11) 0.0053(12) 0.0074(12)
N5 0.0234(13) 0.0192(15) 0.0240(11) 0.0018(10) 0.0007(11) 0.0026(10)
C1 0.0258(14) 0.0176(17) 0.0219(12) 0.0007(11) -0.0050(12) 0.0002(12)
C2 0.0229(15) 0.0222(18) 0.0295(14) -0.0004(13) 0.0009(13) -0.0001(13)
C3 0.0258(16) 0.0262(19) 0.0349(16) 0.0033(14) -0.0013(15) 0.0004(14)
C4 0.0334(17) 0.025(2) 0.0400(17) 0.0032(14) -0.0048(16) -0.0071(15)
C5 0.0430(19) 0.0192(18) 0.0343(15) -0.0035(13) -0.0116(16) 0.0007(15)
C6 0.0309(17) 0.0221(18) 0.0188(12) -0.0016(11) -0.0024(13) 0.0061(13)
C7 0.0424(19) 0.0248(19) 0.0187(12) -0.0032(12) -0.0034(14) 0.0094(14)
C8 0.044(2) 0.036(2) 0.0321(15) 0.0037(15) -0.0007(16) 0.0171(17)
C9 0.046(2) 0.042(3) 0.0361(17) 0.0028(16) 0.0146(18) 0.0080(19)
C10 0.0211(13) 0.0191(17) 0.0198(11) -0.0009(11) 0.0021(12) 0.0002(11)
C11 0.0246(15) 0.026(2) 0.0262(13) -0.0027(12) -0.0014(13) 0.0063(13)
C12 0.0249(15) 0.032(2) 0.0350(15) -0.0027(14) 0.0035(15) 0.0088(14)
C13 0.0340(17) 0.028(2) 0.0261(13) -0.0048(13) 0.0079(14) 0.0039(14)
C14 0.0279(16) 0.0198(17) 0.0207(12) -0.0039(11) 0.0020(12) -0.0006(13)
C15 0.0221(13) 0.0177(16) 0.0214(11) 0.0011(11) 0.0005(12) -0.0004(12)
C16 0.0257(15) 0.0212(18) 0.0268(13) -0.0017(12) -0.0041(13) -0.0010(12)
C17 0.0359(17) 0.0226(19) 0.0295(14) 0.0053(13) -0.0042(14) 0.0035(14)
C18 0.0240(16) 0.035(2) 0.0382(16) -0.0052(15) -0.0023(15) 0.0095(14)

loop_
_atom_type_symbol
_atom_type_description
_atom_type_scat_dispersion_real
_atom_type_scat_dispersion_imag
_atom_type_scat_source
C C 0.0033 0.0016 'International Tables Vol C Tables 4.2.6.8 and 6.1.1.4'
H H 0.0000 0.0000 'International Tables Vol C Tables 4.2.6.8 and 6.1.1.4'
N N 0.0061 0.0033 'International Tables Vol C Tables 4.2.6.8 and 6.1.1.4'
Bi Bi -4.1077 10.2566 'International Tables Vol C Tables 4.2.6.8 and 6.1.1.4'

loop_
_geom_angle_atom_site_label_1
_geom_angle_atom_site_label_2
_geom_angle_atom_site_label_3
_geom_angle
_geom_angle_site_symmetry_1
_geom_angle_site_symmetry_3
_geom_angle_publ_flag
C10 Bi1 C1 95.09(11) . . ?
C10 Bi1 N1 87.26(10) . . ?
C1 Bi1 N1 83.63(10) . . ?
C10 Bi1 N5 73.01(9) . . ?
C1 Bi1 N5 92.75(9) . . ?
N1 Bi1 N5 159.58(9) . . ?
N2 N1 Bi1 120.6(2) . . ?
N3 N2 N1 177.6(3) . . ?
C9 N4 C7 111.2(2) . . ?
C9 N4 C8 110.0(3) . . ?
C7 N4 C8 109.3(3) . . ?
C17 N5 C18 110.9(3) . . ?
C17 N5 C16 110.7(3) . . ?
C18 N5 C16 110.1(2) . . ?
C17 N5 Bi1 113.57(16) . . ?
C18 N5 Bi1 109.32(18) . . ?
C16 N5 Bi1 101.77(15) . . ?
C2 C1 C6 119.8(3) . . ?
C2 C1 Bi1 122.4(2) . . ?
C6 C1 Bi1 117.8(2) . . ?
C3 C2 C1 120.2(3) . . ?
C3 C2 H2 119.9 . . ?
C1 C2 H2 119.9 . . ?
C4 C3 C2 119.8(3) . . ?
C4 C3 H3 120.1 . . ?
C2 C3 H3 120.1 . . ?
C5 C4 C3 120.4(3) . . ?
C5 C4 H4 119.8 . . ?
C3 C4 H4 119.8 . . ?
C4 C5 C6 120.9(3) . . ?
C4 C5 H5 119.6 . . ?
C6 C5 H5 119.6 . . ?
C5 C6 C1 118.9(3) . . ?
C5 C6 C7 121.6(3) . . ?
C1 C6 C7 119.5(3) . . ?
N4 C7 C6 110.9(2) . . ?
N4 C7 H7A 109.5 . . ?
C6 C7 H7A 109.5 . . ?
N4 C7 H7B 109.5 . . ?
C6 C7 H7B 109.5 . . ?
H7A C7 H7B 108.1 . . ?
N4 C8 H8A 109.5 . . ?
N4 C8 H8B 109.5 . . ?
H8A C8 H8B 109.5 . . ?
N4 C8 H8C 109.5 . . ?
H8A C8 H8C 109.5 . . ?
H8B C8 H8C 109.5 . . ?
N4 C9 H9A 109.5 . . ?
N4 C9 H9B 109.5 . . ?
H9A C9 H9B 109.5 . . ?
N4 C9 H9C 109.5 . . ?
H9A C9 H9C 109.5 . . ?
H9B C9 H9C 109.5 . . ?
C15 C10 C11 118.8(3) . . ?
C15 C10 Bi1 116.3(2) . . ?
C11 C10 Bi1 124.86(18) . . ?
C12 C11 C10 120.4(2) . . ?
C12 C11 H11 119.8 . . ?
C10 C11 H11 119.8 . . ?
C11 C12 C13 120.4(3) . . ?
C11 C12 H12 119.8 . . ?
C13 C12 H12 119.8 . . ?
C12 C13 C14 119.3(3) . . ?
C12 C13 H13 120.3 . . ?
C14 C13 H13 120.3 . . ?
C15 C14 C13 120.6(2) . . ?
C15 C14 H14 119.7 . . ?
C13 C14 H14 119.7 . . ?
C14 C15 C10 120.3(2) . . ?
C14 C15 C16 120.7(2) . . ?
C10 C15 C16 118.9(3) . . ?
N5 C16 C15 112.2(2) . . ?
N5 C16 H16A 109.2 . . ?
C15 C16 H16A 109.2 . . ?
N5 C16 H16B 109.2 . . ?
C15 C16 H16B 109.2 . . ?
H16A C16 H16B 107.9 . . ?
N5 C17 H17A 109.5 . . ?
N5 C17 H17B 109.5 . . ?
H17A C17 H17B 109.5 . . ?
N5 C17 H17C 109.5 . . ?
H17A C17 H17C 109.5 . . ?
H17B C17 H17C 109.5 . . ?
N5 C18 H18A 109.5 . . ?
N5 C18 H18B 109.5 . . ?
H18A C18 H18B 109.5 . . ?
N5 C18 H18C 109.5 . . ?
H18A C18 H18C 109.5 . . ?
H18B C18 H18C 109.5 . . ?

loop_
_geom_bond_atom_site_label_1
_geom_bond_atom_site_label_2
_geom_bond_distance
_geom_bond_site_symmetry_2
_geom_bond_publ_flag
Bi1 C10 2.244(3) . ?
Bi1 C1 2.248(3) . ?
Bi1 N1 2.413(2) . ?
Bi1 N5 2.555(2) . ?
N1 N2 1.193(4) . ?
N2 N3 1.157(4) . ?
N4 C9 1.453(5) . ?
N4 C7 1.470(4) . ?
N4 C8 1.479(4) . ?
N5 C17 1.465(4) . ?
N5 C18 1.468(4) . ?
N5 C16 1.474(4) . ?
C1 C2 1.396(4) . ?
C1 C6 1.400(4) . ?
C2 C3 1.391(5) . ?
C2 H2 0.9500 . ?
C3 C4 1.381(5) . ?
C3 H3 0.9500 . ?
C4 C5 1.376(5) . ?
C4 H4 0.9500 . ?
C5 C6 1.396(5) . ?
C5 H5 0.9500 . ?
C6 C7 1.506(5) . ?
C7 H7A 0.9900 . ?
C7 H7B 0.9900 . ?
C8 H8A 0.9800 . ?
C8 H8B 0.9800 . ?
C8 H8C 0.9800 . ?
C9 H9A 0.9800 . ?
C9 H9B 0.9800 . ?
C9 H9C 0.9800 . ?
C10 C15 1.397(3) . ?
C10 C11 1.407(4) . ?
C11 C12 1.381(4) . ?
C11 H11 0.9500 . ?
C12 C13 1.392(4) . ?
C12 H12 0.9500 . ?
C13 C14 1.394(4) . ?
C13 H13 0.9500 . ?
C14 C15 1.384(4) . ?
C14 H14 0.9500 . ?
C15 C16 1.516(4) . ?
C16 H16A 0.9900 . ?
C16 H16B 0.9900 . ?
C17 H17A 0.9800 . ?
C17 H17B 0.9800 . ?
C17 H17C 0.9800 . ?
C18 H18A 0.9800 . ?
C18 H18B 0.9800 . ?
C18 H18C 0.9800 . ?

loop_
_geom_torsion_atom_site_label_1
_geom_torsion_atom_site_label_2
_geom_torsion_atom_site_label_3
_geom_torsion_atom_site_label_4
_geom_torsion
_geom_torsion_site_symmetry_1
_geom_torsion_site_symmetry_2
_geom_torsion_site_symmetry_3
_geom_torsion_site_symmetry_4
_geom_torsion_publ_flag
C10 Bi1 N1 N2 -137.6(3) . . . . ?
C1 Bi1 N1 N2 127.0(3) . . . . ?
N5 Bi1 N1 N2 -152.3(2) . . . . ?
Bi1 N1 N2 N3 176(100) . . . . ?
C10 Bi1 N5 C17 -86.7(2) . . . . ?
C1 Bi1 N5 C17 7.8(2) . . . . ?
N1 Bi1 N5 C17 -71.3(3) . . . . ?
C10 Bi1 N5 C18 148.8(2) . . . . ?
C1 Bi1 N5 C18 -116.7(2) . . . . ?
N1 Bi1 N5 C18 164.3(3) . . . . ?
C10 Bi1 N5 C16 32.38(19) . . . . ?
C1 Bi1 N5 C16 126.9(2) . . . . ?
N1 Bi1 N5 C16 47.8(4) . . . . ?
C10 Bi1 C1 C2 -2.3(2) . . . . ?
N1 Bi1 C1 C2 84.3(2) . . . . ?
N5 Bi1 C1 C2 -75.5(2) . . . . ?
C10 Bi1 C1 C6 179.92(18) . . . . ?
N1 Bi1 C1 C6 -93.42(19) . . . . ?
N5 Bi1 C1 C6 106.75(19) . . . . ?
C6 C1 C2 C3 -0.7(4) . . . . ?
Bi1 C1 C2 C3 -178.43(19) . . . . ?
C1 C2 C3 C4 1.2(4) . . . . ?
C2 C3 C4 C5 -0.3(4) . . . . ?
C3 C4 C5 C6 -1.2(4) . . . . ?
C4 C5 C6 C1 1.7(4) . . . . ?
C4 C5 C6 C7 -178.1(2) . . . . ?
C2 C1 C6 C5 -0.7(4) . . . . ?
Bi1 C1 C6 C5 177.11(19) . . . . ?
C2 C1 C6 C7 179.0(2) . . . . ?
Bi1 C1 C6 C7 -3.2(3) . . . . ?
C9 N4 C7 C6 166.1(3) . . . . ?
C8 N4 C7 C6 -72.2(3) . . . . ?
C5 C6 C7 N4 119.9(3) . . . . ?
C1 C6 C7 N4 -59.8(3) . . . . ?
C1 Bi1 C10 C15 -108.0(2) . . . . ?
N1 Bi1 C10 C15 168.6(2) . . . . ?
N5 Bi1 C10 C15 -16.7(2) . . . . ?
C1 Bi1 C10 C11 73.4(3) . . . . ?
N1 Bi1 C10 C11 -10.0(3) . . . . ?
N5 Bi1 C10 C11 164.7(3) . . . . ?
C15 C10 C11 C12 0.6(5) . . . . ?
Bi1 C10 C11 C12 179.2(3) . . . . ?
C10 C11 C12 C13 -0.1(5) . . . . ?
C11 C12 C13 C14 0.2(5) . . . . ?
C12 C13 C14 C15 -0.8(5) . . . . ?
C13 C14 C15 C10 1.4(5) . . . . ?
C13 C14 C15 C16 -176.0(3) . . . . ?
C11 C10 C15 C14 -1.3(4) . . . . ?
Bi1 C10 C15 C14 -179.9(2) . . . . ?
C11 C10 C15 C16 176.2(3) . . . . ?
Bi1 C10 C15 C16 -2.5(4) . . . . ?
C17 N5 C16 C15 77.0(3) . . . . ?
C18 N5 C16 C15 -159.9(2) . . . . ?
Bi1 N5 C16 C15 -44.0(3) . . . . ?
C14 C15 C16 N5 -146.4(3) . . . . ?
C10 C15 C16 N5 36.1(4) . . . . ?
